data_2208444
loop_
_publ_author_name
'Demchenko, Grigorii'
'Ko\'nczyk, Joanna'
'Demchenko, Pavlo'
'Kuprysyuk, Volodymyr'
'Gladyshevskii, Roman'

_publ_section_title
;
 Dy~2~AlGe~2~
;
_journal_coeditor_code WM2001
_journal_issue 3
_journal_name_full 'Acta Crystallographica Section E'
_journal_page_first i55
_journal_page_last i57
_journal_paper_doi 10.1107/S1600536806005320
_journal_volume 62
_journal_year 2006
_chemical_formula_iupac 'Dy2 Al Ge2'
_chemical_formula_structural 'Dy2 Al Ge2'
_chemical_formula_sum 'Al Dy2 Ge2'
_chemical_formula_weight 497.16
_chemical_name_common 'Didysprosium Aluminium Digermanide'
_chemical_name_systematic
;
Aluminium digermanium didysprosium
;
_space_group_IT_number 127
_symmetry_cell_setting tetragonal
_symmetry_space_group_name_Hall '-P 4 2ab'
_symmetry_space_group_name_H-M 'P 4/m b m'
_atom_sites_solution_primary direct
_atom_sites_solution_secondary difmap
_cell_angle_alpha 90.00
_cell_angle_beta 90.00
_cell_angle_gamma 90.00
_cell_formula_units_Z 2
_cell_length_a 7.019(3)
_cell_length_b 7.019(3)
_cell_length_c 4.291(3)
_cell_measurement_reflns_used 706
_cell_measurement_temperature 295(2)
_cell_measurement_theta_max 33.20
_cell_measurement_theta_min 4.75
_cell_volume 211.4(2)
_computing_cell_refinement 'CrysAlis CCD'
_computing_data_collection 'CrysAlis CCD (Oxford Diffraction, 2004)'
_computing_data_reduction 'CrysAlis RED (Oxford Diffraction, 2005)'
_computing_molecular_graphics 'DIAMOND (Brandenburg, 1999)'
_computing_publication_material SHELXL97
_computing_structure_refinement 'SHELXL97 (Sheldrick, 1997)'
_computing_structure_solution 'SHELXS97 (Sheldrick, 1997)'
_diffrn_ambient_temperature 295(2)
_diffrn_measured_fraction_theta_full 0.984
_diffrn_measured_fraction_theta_max 0.976
_diffrn_measurement_device_type 'Oxford Diffraction Xcalibur3 CCD'
_diffrn_measurement_method \w
_diffrn_radiation_monochromator graphite
_diffrn_radiation_source 'fine-focus sealed tube'
_diffrn_radiation_type MoK\a
_diffrn_radiation_wavelength 0.71073
_diffrn_reflns_av_R_equivalents 0.0708
_diffrn_reflns_av_sigmaI/netI 0.0361
_diffrn_reflns_limit_h_max 10
_diffrn_reflns_limit_h_min -10
_diffrn_reflns_limit_k_max 9
_diffrn_reflns_limit_k_min -10
_diffrn_reflns_limit_l_max 3
_diffrn_reflns_limit_l_min -6
_diffrn_reflns_number 1833
_diffrn_reflns_theta_full 33.00
_diffrn_reflns_theta_max 33.20
_diffrn_reflns_theta_min 4.75
_diffrn_standards_decay_% 0
_diffrn_standards_interval_count 0
_diffrn_standards_interval_time 0
_diffrn_standards_number 0
_exptl_absorpt_coefficient_mu 48.990
_exptl_absorpt_correction_T_max 0.292
_exptl_absorpt_correction_T_min 0.057
_exptl_absorpt_correction_type analytical
_exptl_absorpt_process_details '(CrysAlis RED; Oxford Diffraction, 2005)'
_exptl_crystal_colour 'metallic light grey'
_exptl_crystal_density_diffrn 7.809
_exptl_crystal_density_method 'not measured'
_exptl_crystal_description 'elongated prism'
_exptl_crystal_F_000 418
_exptl_crystal_size_max 0.13
_exptl_crystal_size_mid 0.053
_exptl_crystal_size_min 0.025
_refine_diff_density_max 2.199
_refine_diff_density_min -3.041
_refine_ls_extinction_coef 0.0029(8)
_refine_ls_extinction_expression Fc^*^=kFc[1+0.001xFc^2^\l^3^/sin(2\q)]^-1/4^
_refine_ls_extinction_method SHELXL97
_refine_ls_goodness_of_fit_ref 1.313
_refine_ls_matrix_type full
_refine_ls_number_parameters 12
_refine_ls_number_reflns 248
_refine_ls_number_restraints 0
_refine_ls_restrained_S_all 1.313
_refine_ls_R_factor_all 0.0436
_refine_ls_R_factor_gt 0.0418
_refine_ls_shift/su_max 0.000
_refine_ls_shift/su_mean 0.000
_refine_ls_structure_factor_coef Fsqd
_refine_ls_weighting_details 'w = 1/[\s^2^(Fo^2^)+(0.0073P)^2^+11.6525P] where P = (Fo^2^+2Fc^2^)/3'
_refine_ls_weighting_scheme calc
_refine_ls_wR_factor_gt 0.0810
_refine_ls_wR_factor_ref 0.0816
_reflns_number_gt 238
_reflns_number_total 248
_reflns_threshold_expression I>2\s(I)
_cod_data_source_file wm2001.cif
_cod_data_source_block I
_cod_depositor_comments
;
The following automatic conversions were performed:
'_symmetry_cell_setting' value 'Tetragonal' changed to 'tetragonal'
according to '/home/saulius/struct/CIF-dictionaries/cif_core.dic'
dictionary named 'cif_core.dic' version 2.4.1 from 2010-06-29.

Automatic conversion script
Id: cif_fix_enum 1527 2010-12-29 10:47:43Z saulius 

The following automatic conversions were performed:

'_symmetry_cell_setting' value 'Tetragonal' changed to 'tetragonal'
according to /home/saulius/struct/CIF-dictionaries/cif_core.dic
dictionary named 'cif_core.dic' version 2.4.1 from 2010-06-29.

Automatic conversion script
Id: cif_fix_values 1715 2011-07-08 13:25:40Z adriana 
;
_cod_database_code 2208444

loop_
_symmetry_equiv_pos_as_xyz
'x, y, z'
'x+1/2, -y+1/2, -z'
'-x, -y, z'
'-x+1/2, y+1/2, -z'
'y+1/2, x+1/2, -z'
'y, -x, z'
'-y, x, z'
'-y+1/2, -x+1/2, -z'
'-x, -y, -z'
'-x-1/2, y-1/2, z'
'x, y, -z'
'x-1/2, -y-1/2, z'
'-y-1/2, -x-1/2, z'
'-y, x, -z'
'y, -x, -z'
'y-1/2, x-1/2, z'

loop_
_atom_site_type_symbol
_atom_site_label
_atom_site_fract_x
_atom_site_fract_y
_atom_site_fract_z
_atom_site_U_iso_or_equiv
_atom_site_adp_type
_atom_site_calc_flag
_atom_site_refinement_flags
_atom_site_occupancy
Dy Dy 0.17662(8) 0.67662(8) 0.5000 0.0102(3) Uani d S 1
Ge Ge 0.6275(2) 0.1275(2) 0.0000 0.0123(4) Uani d S 1
Al Al 0.0000 0.0000 0.0000 0.0098(13) Uani d S 1

loop_
_atom_site_aniso_label
_atom_site_aniso_U_11
_atom_site_aniso_U_22
_atom_site_aniso_U_33
_atom_site_aniso_U_12
_atom_site_aniso_U_13
_atom_site_aniso_U_23
Dy 0.0104(3) 0.0104(3) 0.0099(4) -0.0015(3) 0.000 0.000
Ge 0.0124(6) 0.0124(6) 0.0121(7) -0.0015(7) 0.000 0.000
Al 0.010(2) 0.010(2) 0.010(3) 0.000 0.000 0.000

loop_
_atom_type_symbol
_atom_type_description
_atom_type_scat_dispersion_real
_atom_type_scat_dispersion_imag
_atom_type_scat_source
Al Al 0.0645 0.0514 'International Tables Vol C Tables 4.2.6.8 and 6.1.1.4'
Dy Dy -0.1892 4.4098 'International Tables Vol C Tables 4.2.6.8 and 6.1.1.4'
Ge Ge 0.1547 1.8001 'International Tables Vol C Tables 4.2.6.8 and 6.1.1.4'

loop_
_geom_angle_atom_site_label_1
_geom_angle_atom_site_label_2
_geom_angle_atom_site_label_3
_geom_angle_site_symmetry_1
_geom_angle_site_symmetry_3
_geom_angle
Ge Dy Ge 9_666 9_665 95.62(8)
Ge Dy Ge 9_666 2_455 155.29(3)
Ge Dy Ge 9_665 2_455 82.23(5)
Ge Dy Ge 9_666 10_665 155.29(3)
Ge Dy Ge 9_665 10_665 82.23(5)
Ge Dy Ge 2_455 10_665 49.09(7)
Ge Dy Ge 9_666 10_666 82.23(5)
Ge Dy Ge 9_665 10_666 155.29(3)
Ge Dy Ge 2_455 10_666 109.72(5)
Ge Dy Ge 10_665 10_666 89.56(6)
Ge Dy Ge 9_666 2_456 82.23(5)
Ge Dy Ge 9_665 2_456 155.29(3)
Ge Dy Ge 2_455 2_456 89.56(6)
Ge Dy Ge 10_665 2_456 109.72(5)
Ge Dy Ge 10_666 2_456 49.09(7)
Ge Dy Al 9_666 2_556 51.79(2)
Ge Dy Al 9_665 2_556 109.11(4)
Ge Dy Al 2_455 2_556 105.53(5)
Ge Dy Al 10_665 2_556 151.79(4)
Ge Dy Al 10_666 2_556 88.96(5)
Ge Dy Al 2_456 2_556 50.82(3)
Ge Dy Al 9_666 1_566 51.79(2)
Ge Dy Al 9_665 1_566 109.11(4)
Ge Dy Al 2_455 1_566 151.79(4)
Ge Dy Al 10_665 1_566 105.53(5)
Ge Dy Al 10_666 1_566 50.82(3)
Ge Dy Al 2_456 1_566 88.96(5)
Al Dy Al 2_556 1_566 95.21(4)
Ge Dy Al 9_666 2 109.11(4)
Ge Dy Al 9_665 2 51.79(2)
Ge Dy Al 2_455 2 50.82(3)
Ge Dy Al 10_665 2 88.96(5)
Ge Dy Al 10_666 2 151.79(4)
Ge Dy Al 2_456 2 105.53(5)
Al Dy Al 2_556 2 79.35(5)
Al Dy Al 1_566 2 154.96(3)
Ge Dy Al 9_666 1_565 109.11(4)
Ge Dy Al 9_665 1_565 51.79(2)
Ge Dy Al 2_455 1_565 88.96(5)
Ge Dy Al 10_665 1_565 50.82(3)
Ge Dy Al 10_666 1_565 105.53(5)
Ge Dy Al 2_456 1_565 151.79(4)
Al Dy Al 2_556 1_565 154.96(3)
Al Dy Al 1_566 1_565 79.35(5)
Al Dy Al 2 1_565 95.21(4)
Ge Dy Dy 9_666 9_566 132.19(4)
Ge Dy Dy 9_665 9_566 132.19(4)
Ge Dy Dy 2_455 9_566 54.86(2)
Ge Dy Dy 10_665 9_566 54.86(2)
Ge Dy Dy 10_666 9_566 54.86(2)
Ge Dy Dy 2_456 9_566 54.86(2)
Al Dy Dy 2_556 9_566 102.519(15)
Al Dy Dy 1_566 9_566 102.519(15)
Al Dy Dy 2 9_566 102.519(15)
Al Dy Dy 1_565 9_566 102.519(15)
Ge Dy Dy 9_666 10_665 53.88(4)
Ge Dy Dy 9_665 10_665 53.88(4)
Ge Dy Dy 2_455 10_665 134.77(3)
Ge Dy Dy 10_665 10_665 107.82(3)
Ge Dy Dy 10_666 10_665 107.82(3)
Ge Dy Dy 2_456 10_665 134.77(3)
Al Dy Dy 2_556 10_665 99.42(3)
Al Dy Dy 1_566 10_665 57.028(13)
Al Dy Dy 2 10_665 99.42(3)
Al Dy Dy 1_565 10_665 57.028(13)
Dy Dy Dy 9_566 10_665 151.358(18)
Ge Dy Dy 9_666 2_566 53.88(4)
Ge Dy Dy 9_665 2_566 53.88(4)
Ge Dy Dy 2_455 2_566 107.82(3)
Ge Dy Dy 10_665 2_566 134.77(3)
Ge Dy Dy 10_666 2_566 134.77(3)
Ge Dy Dy 2_456 2_566 107.82(3)
Al Dy Dy 2_556 2_566 57.028(13)
Al Dy Dy 1_566 2_566 99.42(3)
Al Dy Dy 2 2_566 57.028(13)
Al Dy Dy 1_565 2_566 99.42(3)
Dy Dy Dy 9_566 2_566 151.358(18)
Dy Dy Dy 10_665 2_566 57.28(4)
Ge Dy Dy 9_666 10_655 108.780(16)
Ge Dy Dy 9_665 10_655 108.780(16)
Ge Dy Dy 2_455 10_655 50.17(4)
Ge Dy Dy 10_665 10_655 95.09(4)
Ge Dy Dy 10_666 10_655 95.09(4)
Ge Dy Dy 2_456 10_655 50.17(4)
Al Dy Dy 2_556 10_655 57.028(13)
Al Dy Dy 1_566 10_655 138.77(3)
Al Dy Dy 2 10_655 57.028(13)
Al Dy Dy 1_565 10_655 138.77(3)
Dy Dy Dy 9_566 10_655 61.358(18)
Dy Dy Dy 10_665 10_655 147.28(4)
Dy Dy Dy 2_566 10_655 90.0
Ge Dy Dy 9_666 2_466 108.780(16)
Ge Dy Dy 9_665 2_466 108.780(16)
Ge Dy Dy 2_455 2_466 95.09(4)
Ge Dy Dy 10_665 2_466 50.17(4)
Ge Dy Dy 10_666 2_466 50.17(4)
Ge Dy Dy 2_456 2_466 95.09(4)
Al Dy Dy 2_556 2_466 138.77(3)
Al Dy Dy 1_566 2_466 57.028(13)
Al Dy Dy 2 2_466 138.77(3)
Al Dy Dy 1_565 2_466 57.028(13)
Dy Dy Dy 9_566 2_466 61.358(18)
Dy Dy Dy 10_665 2_466 90.0
Dy Dy Dy 2_566 2_466 147.28(4)
Dy Dy Dy 10_655 2_466 122.72(4)
Ge Ge Al 9_655 1_655 116.11(4)
Ge Ge Al 9_655 2 116.11(4)
Al Ge Al 1_655 2 127.78(8)
Ge Ge Dy 9_655 9_666 132.19(4)
Al Ge Dy 1_655 9_666 72.81(4)
Al Ge Dy 2 9_666 72.81(4)
Ge Ge Dy 9_655 9_665 132.19(4)
Al Ge Dy 1_655 9_665 72.81(4)
Al Ge Dy 2 9_665 72.81(4)
Dy Ge Dy 9_666 9_665 95.62(8)
Ge Ge Dy 9_655 2 65.46(4)
Al Ge Dy 1_655 2 70.487(15)
Al Ge Dy 2 2 134.40(3)
Dy Ge Dy 9_666 2 143.21(4)
Dy Ge Dy 9_665 2 75.94(4)
Ge Ge Dy 9_655 10_654 65.46(4)
Al Ge Dy 1_655 10_654 134.40(3)
Al Ge Dy 2 10_654 70.487(15)
Dy Ge Dy 9_666 10_654 143.21(4)
Dy Ge Dy 9_665 10_654 75.94(4)
Dy Ge Dy 2 10_654 70.28(5)
Ge Ge Dy 9_655 2_556 65.46(4)
Al Ge Dy 1_655 2_556 70.487(15)
Al Ge Dy 2 2_556 134.40(3)
Dy Ge Dy 9_666 2_556 75.94(4)
Dy Ge Dy 9_665 2_556 143.21(4)
Dy Ge Dy 2 2_556 89.56(6)
Dy Ge Dy 10_654 2_556 130.91(7)
Ge Ge Dy 9_655 10_655 65.46(4)
Al Ge Dy 1_655 10_655 134.40(3)
Al Ge Dy 2 10_655 70.487(15)
Dy Ge Dy 9_666 10_655 75.94(4)
Dy Ge Dy 9_665 10_655 143.21(4)
Dy Ge Dy 2 10_655 130.91(7)
Dy Ge Dy 10_654 10_655 89.56(6)
Dy Ge Dy 2_556 10_655 70.28(5)
Ge Al Ge 10_655 2_455 180.00(8)
Ge Al Ge 10_655 9_655 90.0
Ge Al Ge 2_455 9_655 90.0
Ge Al Ge 10_655 1_455 90.0
Ge Al Ge 2_455 1_455 90.0
Ge Al Ge 9_655 1_455 180.00(4)
Ge Al Dy 10_655 10_655 124.59(3)
Ge Al Dy 2_455 10_655 55.41(3)
Ge Al Dy 9_655 10_655 58.69(3)
Ge Al Dy 1_455 10_655 121.31(3)
Ge Al Dy 10_655 2_455 55.41(3)
Ge Al Dy 2_455 2_455 124.59(3)
Ge Al Dy 9_655 2_455 121.31(3)
Ge Al Dy 1_455 2_455 58.69(3)
Dy Al Dy 10_655 2_455 180.0
Ge Al Dy 10_655 1_544 58.69(3)
Ge Al Dy 2_455 1_544 121.31(3)
Ge Al Dy 9_655 1_544 55.41(3)
Ge Al Dy 1_455 1_544 124.59(3)
Dy Al Dy 10_655 1_544 114.06(3)
Dy Al Dy 2_455 1_544 65.94(3)
Ge Al Dy 10_655 9_566 121.31(3)
Ge Al Dy 2_455 9_566 58.69(3)
Ge Al Dy 9_655 9_566 124.59(3)
Ge Al Dy 1_455 9_566 55.41(3)
Dy Al Dy 10_655 9_566 65.94(3)
Dy Al Dy 2_455 9_566 114.06(3)
Dy Al Dy 1_544 9_566 180.000(19)
Ge Al Dy 10_655 10_654 124.59(3)
Ge Al Dy 2_455 10_654 55.41(3)
Ge Al Dy 9_655 10_654 58.69(3)
Ge Al Dy 1_455 10_654 121.31(3)
Dy Al Dy 10_655 10_654 79.35(5)
Dy Al Dy 2_455 10_654 100.65(5)
Dy Al Dy 1_544 10_654 65.94(3)
Dy Al Dy 9_566 10_654 114.06(3)
Ge Al Dy 10_655 2_456 55.41(3)
Ge Al Dy 2_455 2_456 124.59(3)
Ge Al Dy 9_655 2_456 121.31(3)
Ge Al Dy 1_455 2_456 58.69(3)
Dy Al Dy 10_655 2_456 100.65(5)
Dy Al Dy 2_455 2_456 79.35(5)
Dy Al Dy 1_544 2_456 114.06(3)
Dy Al Dy 9_566 2_456 65.94(3)
Dy Al Dy 10_654 2_456 180.000(4)
Ge Al Dy 10_655 9_565 121.31(3)
Ge Al Dy 2_455 9_565 58.69(3)
Ge Al Dy 9_655 9_565 124.59(3)
Ge Al Dy 1_455 9_565 55.41(3)
Dy Al Dy 10_655 9_565 114.06(3)
Dy Al Dy 2_455 9_565 65.94(3)
Dy Al Dy 1_544 9_565 100.65(5)
Dy Al Dy 9_566 9_565 79.35(5)
Dy Al Dy 10_654 9_565 65.94(3)
Dy Al Dy 2_456 9_565 114.06(3)
Ge Al Dy 10_655 1_545 58.69(3)
Ge Al Dy 2_455 1_545 121.31(3)
Ge Al Dy 9_655 1_545 55.41(3)
Ge Al Dy 1_455 1_545 124.59(3)
Dy Al Dy 10_655 1_545 65.94(3)
Dy Al Dy 2_455 1_545 114.06(3)
Dy Al Dy 1_544 1_545 79.35(5)
Dy Al Dy 9_566 1_545 100.65(5)
Dy Al Dy 10_654 1_545 114.06(3)
Dy Al Dy 2_456 1_545 65.94(3)
Dy Al Dy 9_565 1_545 180.000(4)

loop_
_geom_bond_atom_site_label_1
_geom_bond_atom_site_label_2
_geom_bond_site_symmetry_2
_geom_bond_distance
_geom_bond_publ_flag
Dy Ge 9_666 2.896(2) y
Dy Ge 9_665 2.896(2) ?
Dy Ge 2_455 3.0460(16) y
Dy Ge 10_665 3.0460(16) ?
Dy Ge 10_666 3.0460(16) ?
Dy Ge 2_456 3.0460(16) ?
Dy Al 2_556 3.3605(14) y
Dy Al 1_566 3.3605(14) ?
Dy Al 2 3.3605(14) ?
Dy Al 1_565 3.3605(14) ?
Dy Dy 9_566 3.507(2) y
Dy Dy 10_665 3.6578(18) y
Dy Dy 2_566 3.6578(18) ?
Dy Dy 10_655 3.6578(18) ?
Dy Dy 2_466 3.6578(18) ?
Ge Ge 9_655 2.531(4) y
Ge Al 1_655 2.7638(16) y
Ge Al 2 2.7638(16) ?
Ge Dy 9_666 2.896(2) ?
Ge Dy 9_665 2.896(2) ?
Ge Dy 2 3.0460(16) ?
Ge Dy 10_654 3.0460(16) ?
Ge Dy 2_556 3.0460(16) ?
Ge Dy 10_655 3.0460(16) ?
Al Ge 10_655 2.7638(16) ?
Al Ge 2_455 2.7638(16) ?
Al Ge 9_655 2.7638(16) ?
Al Ge 1_455 2.7638(16) ?
Al Dy 10_655 3.3605(14) ?
Al Dy 2_455 3.3605(14) ?
Al Dy 1_544 3.3605(14) ?
Al Dy 9_566 3.3605(14) ?
Al Dy 10_654 3.3605(14) ?
Al Dy 2_456 3.3605(14) ?
Al Dy 9_565 3.3605(14) ?
Al Dy 1_545 3.3605(14) ?
